data_7036511
loop_
_publ_author_name
'Novoa, N\'estor'
'Roisnel, Thierry'
'Hamon, Paul'
'Kahlal, Samia'
'Manzur, Carolina'
'Ngo, Hoang Minh'
'Ledoux-Rak, Isabelle'
'Saillard, Jean-Yves'
'Carrillo, David'
'Hamon, Jean-Ren\'e'

_publ_section_title
;
 Four-coordinate nickel(ii) and copper(ii) complex based ONO tridentate
 Schiff base ligands: synthesis, molecular structure, electrochemical,
 linear and nonlinear properties, and computational study.
;
_journal_issue 41
_journal_name_full 'Dalton transactions (Cambridge, England : 2003)'
_journal_page_first 18019
_journal_page_last 18037
_journal_paper_doi 10.1039/c5dt02822a
_journal_volume 44
_journal_year 2015
_chemical_compound_source 'synthesis as described'
_chemical_formula_moiety 'C25 H22 Cu Fe N2 O2'
_chemical_formula_sum 'C25 H22 Cu Fe N2 O2'
_chemical_formula_weight 501.83
_chemical_name_systematic
;
 ?
;
_space_group_IT_number 14
_symmetry_cell_setting monoclinic
_symmetry_Int_Tables_number 14
_symmetry_space_group_name_Hall '-P 2yab'
_symmetry_space_group_name_H-M 'P 1 21/a 1'
_atom_sites_solution_hydrogens geom
_atom_sites_solution_primary direct
_atom_sites_solution_secondary difmap
_audit_update_record
;
2015-04-07 deposited with the CCDC.
2015-09-14 downloaded from the CCDC.
;
_cell_angle_alpha 90
_cell_angle_beta 90.527(2)
_cell_angle_gamma 90
_cell_formula_units_Z 8
_cell_length_a 7.5792(5)
_cell_length_b 23.0612(13)
_cell_length_c 23.4845(15)
_cell_measurement_reflns_used 9985
_cell_measurement_temperature 150(2)
_cell_measurement_theta_max 27.41
_cell_measurement_theta_min 2.95
_cell_measurement_wavelength 0.71073
_cell_volume 4104.6(4)
_computing_cell_refinement 'Bruker APEX2 (Bruker, 2006)'
_computing_data_collection 'Bruker APEX2 (Bruker, 2006)'
_computing_data_reduction 'Bruker APEX2 (Bruker, 2006)'
_computing_molecular_graphics 'Ortep-3 for Windows (Farrugia, 1997)'
_computing_publication_material
;
          WinGX publication routines (Farrugia, 2012),
          CRYSCALc (T. Roisnel, local program, 2014)
;
_computing_structure_refinement 'SHELXL-97 (Sheldrick, 1997)'
_computing_structure_solution 'SIR97 (Altomare et al., 1999)'
_diffrn_ambient_temperature 150(2)
_diffrn_detector 'CCD plate'
_diffrn_measured_fraction_theta_full 0.995
_diffrn_measured_fraction_theta_max 0.967
_diffrn_measurement_device_type 'APEXII, Bruker-AXS'
_diffrn_measurement_method 'CCD rotation images, thin slices'
_diffrn_radiation_monochromator graphite
_diffrn_radiation_probe x-ray
_diffrn_radiation_type MoK\a
_diffrn_radiation_wavelength 0.71073
_diffrn_reflns_av_R_equivalents 0
_diffrn_reflns_av_unetI/netI 0.0749
_diffrn_reflns_limit_h_max 9
_diffrn_reflns_limit_h_min -9
_diffrn_reflns_limit_k_max 29
_diffrn_reflns_limit_k_min -29
_diffrn_reflns_limit_l_max 29
_diffrn_reflns_limit_l_min -30
_diffrn_reflns_number 34974
_diffrn_reflns_theta_full 25
_diffrn_reflns_theta_max 27.75
_diffrn_reflns_theta_min 2.95
_exptl_absorpt_coefficient_mu 1.769
_exptl_absorpt_correction_T_max 0.853
_exptl_absorpt_correction_T_min 0.660
_exptl_absorpt_correction_type multi-scan
_exptl_absorpt_process_details
;
  [Sheldrick, G.M. (2002). SADABS Bruker AXS Inc., Madison, Wisconsin, USA]
;
_exptl_crystal_colour black
_exptl_crystal_density_diffrn 1.624
_exptl_crystal_density_method 'not measured'
_exptl_crystal_description prism
_exptl_crystal_F_000 2056
_exptl_crystal_size_max 0.4
_exptl_crystal_size_mid 0.35
_exptl_crystal_size_min 0.09
_refine_diff_density_max 1.06
_refine_diff_density_min -1.206
_refine_diff_density_rms 0.118
_refine_ls_extinction_method none
_refine_ls_goodness_of_fit_ref 1.035
_refine_ls_hydrogen_treatment constr
_refine_ls_matrix_type full
_refine_ls_number_parameters 562
_refine_ls_number_reflns 34974
_refine_ls_number_restraints 0
_refine_ls_restrained_S_all 1.035
_refine_ls_R_factor_all 0.0763
_refine_ls_R_factor_gt 0.0591
_refine_ls_shift/su_max 0.004
_refine_ls_shift/su_mean 0
_refine_ls_structure_factor_coef Fsqd
_refine_ls_weighting_details 'calc w=1/[\s^2^(Fo^2^)+(0.0430P)^2^+23.5648P] where P=(Fo^2^+2Fc^2^)/3'
_refine_ls_weighting_scheme calc
_refine_ls_wR_factor_gt 0.1438
_refine_ls_wR_factor_ref 0.1593
_reflns_number_gt 28210
_reflns_number_total 34974
_reflns_threshold_expression >2sigma(I)
_cod_data_source_file c5dt02822a2.cif
_cod_data_source_block NN96
_cod_depositor_comments 'Adding full bibliography for 7036507--7036511.cif.'
_cod_original_sg_symbol_H-M 'P 21/a'
_cod_database_code 7036511

loop_
_symmetry_equiv_pos_as_xyz
'x, y, z'
'-x+1/2, y+1/2, -z'
'-x, -y, -z'
'x-1/2, -y-1/2, z'

loop_
_atom_site_label
_atom_site_type_symbol
_atom_site_fract_x
_atom_site_fract_y
_atom_site_fract_z
_atom_site_U_iso_or_equiv
_atom_site_adp_type
_atom_site_occupancy
_atom_site_symmetry_multiplicity
_atom_site_calc_flag
_atom_site_refinement_flags
Fe1 Fe 0.87931(7) 0.11536(2) 0.695191(19) 0.02371(11) Uani 1 1 d .
Cu1 Cu 0.38201(6) 0.100257(15) 0.528791(15) 0.01867(9) Uani 1 1 d .
N1 N 0.4166(3) 0.17922(11) 0.50134(10) 0.0182(6) Uani 1 1 d .
N2 N 0.3515(4) 0.01611(11) 0.55095(10) 0.0198(6) Uani 1 1 d .
O1 O 0.2196(3) 0.09312(9) 0.46671(9) 0.0243(5) Uani 1 1 d .
O2 O 0.5258(3) 0.11096(9) 0.59424(9) 0.0244(5) Uani 1 1 d .
C1 C 0.2407(4) 0.13616(14) 0.42945(14) 0.0223(7) Uani 1 1 d .
C2 C 0.3493(4) 0.18355(13) 0.44511(13) 0.0188(7) Uani 1 1 d .
C3 C 0.3944(5) 0.22501(14) 0.40412(13) 0.0243(7) Uani 1 1 d .
H3 H 0.4754 0.2551 0.4133 0.029 Uiso 1 1 calc R
C4 C 0.3197(5) 0.22191(15) 0.34970(14) 0.0279(8) Uani 1 1 d .
H4 H 0.35 0.2501 0.322 0.034 Uiso 1 1 calc R
C5 C 0.2014(5) 0.17801(16) 0.33552(14) 0.0290(8) Uani 1 1 d .
H5 H 0.1476 0.1774 0.2988 0.035 Uiso 1 1 calc R
C6 C 0.1621(5) 0.13529(14) 0.37475(13) 0.0249(8) Uani 1 1 d .
H6 H 0.0818 0.1052 0.3648 0.03 Uiso 1 1 calc R
C7 C 0.4643(4) 0.22297(13) 0.53428(13) 0.0193(7) Uani 1 1 d .
C8 C 0.4325(5) 0.28522(13) 0.51779(14) 0.0254(8) Uani 1 1 d .
H8A H 0.5353 0.3001 0.4974 0.038 Uiso 1 1 calc R
H8B H 0.4137 0.3084 0.5521 0.038 Uiso 1 1 calc R
H8C H 0.3279 0.2876 0.4931 0.038 Uiso 1 1 calc R
C9 C 0.5382(4) 0.21397(14) 0.58960(13) 0.0220(7) Uani 1 1 d .
H9 H 0.5672 0.2476 0.611 0.026 Uiso 1 1 calc R
C10 C 0.5718(4) 0.16112(14) 0.61513(13) 0.0187(7) Uani 1 1 d .
C11 C 0.6526(4) 0.15844(13) 0.67251(13) 0.0197(7) Uani 1 1 d .
C12 C 0.6171(5) 0.11334(15) 0.71217(14) 0.0297(8) Uani 1 1 d .
H12 H 0.5409 0.0812 0.7058 0.036 Uiso 1 1 calc R
C13 C 0.7149(5) 0.12452(18) 0.76286(14) 0.0346(9) Uani 1 1 d .
H13 H 0.7143 0.1015 0.7964 0.042 Uiso 1 1 calc R
C14 C 0.8140(5) 0.17609(17) 0.75456(14) 0.0331(9) Uani 1 1 d .
H14 H 0.8931 0.1933 0.7812 0.04 Uiso 1 1 calc R
C15 C 0.7733(4) 0.19715(15) 0.69921(14) 0.0268(8) Uani 1 1 d .
H15 H 0.8192 0.2315 0.6827 0.032 Uiso 1 1 calc R
C16 C 1.1024(6) 0.11744(19) 0.6486(2) 0.0511(12) Uani 1 1 d .
H16 H 1.1486 0.1509 0.6304 0.061 Uiso 1 1 calc R
C17 C 0.9860(7) 0.0790(2) 0.62479(18) 0.0570(15) Uani 1 1 d .
H17 H 0.9386 0.081 0.5873 0.068 Uiso 1 1 calc R
C18 C 0.9487(7) 0.03620(18) 0.6650(3) 0.0677(16) Uani 1 1 d .
H18 H 0.8715 0.0041 0.6602 0.081 Uiso 1 1 calc R
C19 C 1.0487(8) 0.0502(2) 0.7146(2) 0.0728(18) Uani 1 1 d .
H19 H 1.0506 0.029 0.7493 0.087 Uiso 1 1 calc R
C20 C 1.1421(7) 0.0998(2) 0.7034(2) 0.0648(16) Uani 1 1 d .
H20 H 1.2207 0.1188 0.729 0.078 Uiso 1 1 calc R
C21 C 0.2317(5) -0.01700(14) 0.52343(13) 0.0239(8) Uani 1 1 d .
H21 H 0.1664 -0.0006 0.4927 0.029 Uiso 1 1 calc R
C22 C 0.2006(5) -0.07363(15) 0.53830(14) 0.0291(8) Uani 1 1 d .
H22 H 0.1136 -0.0956 0.5185 0.035 Uiso 1 1 calc R
C23 C 0.2956(5) -0.09841(15) 0.58189(14) 0.0243(8) Uani 1 1 d .
H23 H 0.2757 -0.1375 0.5927 0.029 Uiso 1 1 calc R
C24 C 0.4218(5) -0.06488(15) 0.60982(14) 0.0279(8) Uani 1 1 d .
H24 H 0.491 -0.0809 0.6399 0.034 Uiso 1 1 calc R
C25 C 0.4451(5) -0.00829(14) 0.59335(13) 0.0247(8) Uani 1 1 d .
H25 H 0.5309 0.0145 0.6128 0.03 Uiso 1 1 calc R
Fe2 Fe 1.36938(7) 0.897167(19) 0.803217(18) 0.02095(11) Uani 1 1 d .
Cu2 Cu 0.87433(6) 0.903691(15) 0.964769(15) 0.01832(9) Uani 1 1 d .
C51 C 1.4894(5) 0.92028(18) 0.87810(15) 0.0367(10) Uani 1 1 d .
H51 H 1.4501 0.9106 0.9152 0.044 Uiso 1 1 calc R
C52 C 1.4404(6) 0.96974(16) 0.84776(19) 0.0436(11) Uani 1 1 d .
H52 H 1.3623 0.9994 0.86 0.052 Uiso 1 1 calc R
C53 C 1.5301(6) 0.9671(2) 0.7951(2) 0.0554(13) Uani 1 1 d .
H53 H 1.5235 0.9951 0.7654 0.066 Uiso 1 1 calc R
C54 C 1.6295(6) 0.9165(2) 0.79444(18) 0.0550(13) Uani 1 1 d .
H54 H 1.7023 0.9037 0.7642 0.066 Uiso 1 1 calc R
C55 C 1.6032(6) 0.88773(17) 0.84610(19) 0.0434(10) Uani 1 1 d .
H55 H 1.6551 0.8519 0.8571 0.052 Uiso 1 1 calc R
C56 C 1.1084(5) 0.90314(14) 0.78389(12) 0.0236(7) Uani 1 1 d .
H56 H 1.0352 0.9353 0.7927 0.028 Uiso 1 1 calc R
C57 C 1.2038(5) 0.89587(16) 0.73376(14) 0.0300(9) Uani 1 1 d .
H57 H 1.2041 0.9218 0.7023 0.036 Uiso 1 1 calc R
C58 C 1.2998(5) 0.84339(16) 0.73767(14) 0.0308(9) Uani 1 1 d .
H58 H 1.3776 0.8285 0.7098 0.037 Uiso 1 1 calc R
C59 C 1.2590(4) 0.81680(15) 0.79087(14) 0.0258(8) Uani 1 1 d .
H59 H 1.3034 0.7808 0.8046 0.031 Uiso 1 1 calc R
C60 C 1.1397(4) 0.85413(13) 0.81960(13) 0.0201(7) Uani 1 1 d .
C61 C 1.0582(4) 0.84735(14) 0.87657(13) 0.0206(7) Uani 1 1 d .
O62 O 1.0173(3) 0.89632(9) 0.90019(9) 0.0232(5) Uani 1 1 d .
C63 C 1.0266(4) 0.79291(14) 0.89857(13) 0.0214(7) Uani 1 1 d .
H63 H 1.0555 0.7606 0.8754 0.026 Uiso 1 1 calc R
C64 C 0.9551(4) 0.78115(13) 0.95258(13) 0.0186(7) Uani 1 1 d .
C65 C 0.9301(4) 0.71736(13) 0.96631(14) 0.0231(7) Uani 1 1 d .
H65A H 1.0365 0.7024 0.9853 0.035 Uiso 1 1 calc R
H65B H 0.9088 0.6957 0.931 0.035 Uiso 1 1 calc R
H65C H 0.8288 0.7128 0.9916 0.035 Uiso 1 1 calc R
N66 N 0.9087(3) 0.82327(11) 0.98812(10) 0.0189(6) Uani 1 1 d .
C67 C 0.8455(4) 0.81556(13) 1.04400(12) 0.0187(7) Uani 1 1 d .
C68 C 0.8927(4) 0.77259(13) 1.08295(13) 0.0220(7) Uani 1 1 d .
H68 H 0.9724 0.7429 1.072 0.026 Uiso 1 1 calc R
C69 C 0.8246(5) 0.77281(15) 1.13738(14) 0.0266(8) Uani 1 1 d .
H69 H 0.8572 0.7432 1.1636 0.032 Uiso 1 1 calc R
C70 C 0.7087(5) 0.81628(15) 1.15383(13) 0.0274(8) Uani 1 1 d .
H70 H 0.6583 0.8155 1.1907 0.033 Uiso 1 1 calc R
C71 C 0.6661(5) 0.86132(14) 1.11591(13) 0.0236(8) Uani 1 1 d .
H71 H 0.5863 0.8909 1.1271 0.028 Uiso 1 1 calc R
C72 C 0.7405(4) 0.86285(14) 1.06177(13) 0.0219(7) Uani 1 1 d .
O73 O 0.7160(3) 0.90791(9) 1.02669(9) 0.0239(5) Uani 1 1 d .
N74 N 0.8466(4) 0.98936(11) 0.94745(10) 0.0182(6) Uani 1 1 d .
C75 C 0.7301(4) 1.02123(14) 0.97602(13) 0.0223(7) Uani 1 1 d .
H75 H 0.6653 1.0035 1.0057 0.027 Uiso 1 1 calc R
C76 C 0.7003(5) 1.07895(15) 0.96398(14) 0.0287(8) Uani 1 1 d .
H76 H 0.6151 1.1003 0.9847 0.034 Uiso 1 1 calc R
C77 C 0.7959(5) 1.10537(14) 0.92142(14) 0.0259(8) Uani 1 1 d .
H77 H 0.7789 1.1453 0.9128 0.031 Uiso 1 1 calc R
C78 C 0.9151(5) 1.07301(14) 0.89194(13) 0.0232(8) Uani 1 1 d .
H78 H 0.9817 1.0899 0.8622 0.028 Uiso 1 1 calc R
C79 C 0.9376(4) 1.01521(14) 0.90607(13) 0.0223(7) Uani 1 1 d .
H79 H 1.0212 0.993 0.8855 0.027 Uiso 1 1 calc R

loop_
_atom_site_aniso_label
_atom_site_aniso_U_11
_atom_site_aniso_U_22
_atom_site_aniso_U_33
_atom_site_aniso_U_23
_atom_site_aniso_U_13
_atom_site_aniso_U_12
Fe1 0.0316(3) 0.0217(2) 0.0177(2) -0.00286(19) -0.0034(2) 0.0035(2)
Cu1 0.0268(2) 0.01362(19) 0.01553(18) 0.00109(15) -0.00197(17) -0.00064(17)
N1 0.0197(15) 0.0147(14) 0.0201(13) 0.0016(11) 0.0010(11) 0.0023(11)
N2 0.0286(16) 0.0134(14) 0.0173(13) 0.0008(10) 0.0029(12) -0.0003(12)
O1 0.0363(14) 0.0182(12) 0.0182(11) 0.0033(10) -0.0080(10) -0.0036(10)
O2 0.0367(14) 0.0147(12) 0.0218(12) 0.0009(10) -0.0069(11) -0.0029(10)
C1 0.0246(19) 0.0219(19) 0.0203(16) 0.0027(14) 0.0026(14) 0.0051(14)
C2 0.0167(16) 0.0218(17) 0.0179(15) 0.0010(13) 0.0013(13) 0.0062(13)
C3 0.0270(19) 0.0205(18) 0.0256(17) 0.0037(14) 0.0042(15) 0.0055(15)
C4 0.038(2) 0.027(2) 0.0193(16) 0.0081(15) 0.0052(15) 0.0118(16)
C5 0.033(2) 0.034(2) 0.0194(17) 0.0032(16) 0.0002(15) 0.0143(16)
C6 0.034(2) 0.0221(19) 0.0182(16) -0.0038(14) -0.0021(15) 0.0049(15)
C7 0.0155(16) 0.0187(18) 0.0239(16) 0.0019(14) 0.0061(13) -0.0007(13)
C8 0.0304(19) 0.0183(18) 0.0276(18) -0.0013(15) 0.0068(15) -0.0013(14)
C9 0.0268(18) 0.0170(18) 0.0222(16) -0.0037(14) 0.0031(14) 0.0017(14)
C10 0.0195(17) 0.0200(18) 0.0165(15) -0.0037(13) 0.0017(12) -0.0016(13)
C11 0.0214(17) 0.0190(17) 0.0189(15) -0.0047(13) 0.0033(13) 0.0037(13)
C12 0.033(2) 0.036(2) 0.0204(16) 0.0017(15) -0.0018(16) -0.0047(17)
C13 0.032(2) 0.056(3) 0.0158(17) 0.0007(17) 0.0019(15) -0.0010(19)
C14 0.032(2) 0.044(2) 0.0235(18) -0.0160(17) -0.0030(15) 0.0080(17)
C15 0.0279(19) 0.026(2) 0.0264(18) -0.0111(16) 0.0005(15) 0.0046(15)
C16 0.045(3) 0.036(2) 0.072(3) 0.000(2) 0.028(3) 0.011(2)
C17 0.072(4) 0.065(3) 0.034(2) -0.025(2) -0.018(2) 0.041(3)
C18 0.059(3) 0.015(2) 0.129(5) -0.021(3) 0.017(3) 0.006(2)
C19 0.102(5) 0.068(4) 0.049(3) 0.028(3) 0.013(3) 0.059(3)
C20 0.038(3) 0.076(4) 0.079(4) -0.040(3) -0.025(3) 0.032(3)
C21 0.033(2) 0.0195(19) 0.0188(16) -0.0007(14) -0.0028(15) -0.0008(14)
C22 0.040(2) 0.022(2) 0.0250(18) -0.0059(15) -0.0003(16) -0.0069(16)
C23 0.034(2) 0.0173(18) 0.0213(17) 0.0016(14) 0.0072(15) 0.0001(15)
C24 0.037(2) 0.0225(19) 0.0244(17) 0.0022(15) 0.0007(15) 0.0063(15)
C25 0.028(2) 0.0206(19) 0.0252(18) -0.0014(15) -0.0002(15) -0.0010(14)
Fe2 0.0252(3) 0.0209(2) 0.0168(2) -0.00201(19) 0.0012(2) -0.0027(2)
Cu2 0.0273(2) 0.01238(19) 0.01533(18) 0.00083(15) 0.00251(17) -0.00014(17)
C51 0.042(2) 0.044(3) 0.0238(18) -0.0059(18) -0.0106(17) -0.017(2)
C52 0.048(3) 0.020(2) 0.062(3) -0.012(2) -0.006(2) -0.0059(18)
C53 0.062(3) 0.047(3) 0.057(3) 0.022(2) -0.010(2) -0.036(2)
C54 0.044(3) 0.076(3) 0.045(3) -0.026(3) 0.016(2) -0.026(3)
C55 0.033(2) 0.030(2) 0.067(3) -0.007(2) -0.014(2) -0.0045(19)
C56 0.0228(18) 0.033(2) 0.0153(15) 0.0012(14) -0.0017(14) 0.0007(16)
C57 0.030(2) 0.041(2) 0.0184(17) 0.0018(16) -0.0026(15) -0.0006(17)
C58 0.032(2) 0.042(2) 0.0186(17) -0.0136(16) 0.0038(15) -0.0040(17)
C59 0.0276(19) 0.025(2) 0.0249(18) -0.0061(15) 0.0034(15) -0.0024(15)
C60 0.0190(16) 0.0190(17) 0.0222(16) -0.0031(13) 0.0013(14) 0.0002(14)
C61 0.0212(17) 0.0215(19) 0.0191(16) -0.0006(14) -0.0045(13) 0.0006(13)
O62 0.0352(14) 0.0141(12) 0.0204(11) -0.0011(10) 0.0074(10) 0.0003(10)
C63 0.0222(18) 0.0166(18) 0.0256(17) -0.0048(14) 0.0009(14) 0.0005(13)
C64 0.0203(17) 0.0160(17) 0.0194(15) -0.0006(13) -0.0031(13) -0.0014(13)
C65 0.0282(19) 0.0157(17) 0.0255(17) -0.0006(14) -0.0016(14) -0.0009(13)
N66 0.0221(15) 0.0155(14) 0.0191(13) 0.0010(11) 0.0038(11) -0.0018(11)
C67 0.0193(17) 0.0180(17) 0.0187(15) 0.0032(13) -0.0010(13) -0.0060(13)
C68 0.0231(18) 0.0179(17) 0.0251(16) 0.0037(13) -0.0025(14) -0.0008(14)
C69 0.031(2) 0.023(2) 0.0261(18) 0.0078(15) -0.0049(15) -0.0082(15)
C70 0.033(2) 0.034(2) 0.0143(16) 0.0031(15) 0.0008(14) -0.0118(16)
C71 0.033(2) 0.0189(18) 0.0188(16) -0.0005(13) 0.0020(14) -0.0036(14)
C72 0.0263(19) 0.0189(18) 0.0205(16) -0.0007(14) -0.0005(14) -0.0057(14)
O73 0.0341(14) 0.0168(12) 0.0209(11) 0.0039(10) 0.0069(10) 0.0013(10)
N74 0.0268(16) 0.0148(14) 0.0129(12) -0.0007(10) -0.0025(11) -0.0017(11)
C75 0.0278(19) 0.0213(19) 0.0180(16) -0.0017(14) 0.0056(14) -0.0003(14)
C76 0.041(2) 0.0168(19) 0.0285(18) -0.0038(15) 0.0009(16) 0.0035(15)
C77 0.036(2) 0.0124(18) 0.0290(18) 0.0036(15) -0.0046(16) 0.0018(14)
C78 0.033(2) 0.0214(19) 0.0149(15) 0.0048(14) -0.0027(14) -0.0057(15)
C79 0.0265(19) 0.0207(19) 0.0198(16) -0.0001(14) 0.0048(14) 0.0009(14)

loop_
_atom_type_symbol
_atom_type_description
_atom_type_scat_dispersion_real
_atom_type_scat_dispersion_imag
_atom_type_scat_source
C C 0.0033 0.0016 'International Tables Vol C Tables 4.2.6.8 and 6.1.1.4'
H H 0 0 'International Tables Vol C Tables 4.2.6.8 and 6.1.1.4'
N N 0.0061 0.0033 'International Tables Vol C Tables 4.2.6.8 and 6.1.1.4'
O O 0.0106 0.006 'International Tables Vol C Tables 4.2.6.8 and 6.1.1.4'
Fe Fe 0.3463 0.8444 'International Tables Vol C Tables 4.2.6.8 and 6.1.1.4'
Cu Cu 0.3201 1.2651 'International Tables Vol C Tables 4.2.6.8 and 6.1.1.4'

loop_
_geom_angle_atom_site_label_1
_geom_angle_atom_site_label_2
_geom_angle_atom_site_label_3
_geom_angle
C16 Fe1 C19 66.9(2)
C16 Fe1 C17 39.42(19)
C19 Fe1 C17 67.66(18)
C16 Fe1 C18 67.17(19)
C19 Fe1 C18 41.0(2)
C17 Fe1 C18 40.3(2)
C16 Fe1 C12 158.57(18)
C19 Fe1 C12 123.9(2)
C17 Fe1 C12 123.28(18)
C18 Fe1 C12 107.76(18)
C16 Fe1 C20 39.83(19)
C19 Fe1 C20 39.5(2)
C17 Fe1 C20 66.81(19)
C18 Fe1 C20 67.5(2)
C12 Fe1 C20 159.7(2)
C16 Fe1 C13 159.84(19)
C19 Fe1 C13 106.98(18)
C17 Fe1 C13 158.3(2)
C18 Fe1 C13 121.8(2)
C12 Fe1 C13 40.85(13)
C20 Fe1 C13 123.35(19)
C16 Fe1 C14 124.24(18)
C19 Fe1 C14 120.85(19)
C17 Fe1 C14 160.3(2)
C18 Fe1 C14 157.1(2)
C12 Fe1 C14 68.75(15)
C20 Fe1 C14 107.48(17)
C13 Fe1 C14 40.76(15)
C16 Fe1 C11 123.40(16)
C19 Fe1 C11 161.0(2)
C17 Fe1 C11 109.15(15)
C18 Fe1 C11 124.34(19)
C12 Fe1 C11 40.81(13)
C20 Fe1 C11 158.2(2)
C13 Fe1 C11 68.64(14)
C14 Fe1 C11 68.71(13)
C16 Fe1 C15 109.43(16)
C19 Fe1 C15 156.8(2)
C17 Fe1 C15 125.21(17)
C18 Fe1 C15 161.0(2)
C12 Fe1 C15 68.14(14)
C20 Fe1 C15 122.84(19)
C13 Fe1 C15 68.08(15)
C14 Fe1 C15 40.57(13)
C11 Fe1 C15 40.48(12)
O2 Cu1 O1 174.52(10)
O2 Cu1 N1 93.92(10)
O1 Cu1 N1 85.16(10)
O2 Cu1 N2 89.00(10)
O1 Cu1 N2 92.26(10)
N1 Cu1 N2 175.39(10)
C7 N1 C2 126.0(3)
C7 N1 Cu1 123.8(2)
C2 N1 Cu1 109.0(2)
C25 N2 C21 117.9(3)
C25 N2 Cu1 122.2(2)
C21 N2 Cu1 119.9(2)
C1 O1 Cu1 110.9(2)
C10 O2 Cu1 124.9(2)
O1 C1 C6 122.3(3)
O1 C1 C2 118.5(3)
C6 C1 C2 119.2(3)
C3 C2 C1 119.6(3)
C3 C2 N1 127.0(3)
C1 C2 N1 113.1(3)
C4 C3 C2 119.7(3)
C4 C3 H3 120.2
C2 C3 H3 120.2
C5 C4 C3 120.8(3)
C5 C4 H4 119.6
C3 C4 H4 119.6
C6 C5 C4 120.1(3)
C6 C5 H5 120
C4 C5 H5 120
C5 C6 C1 120.3(3)
C5 C6 H6 119.8
C1 C6 H6 119.8
N1 C7 C9 121.7(3)
N1 C7 C8 122.4(3)
C9 C7 C8 115.7(3)
C7 C8 H8A 109.5
C7 C8 H8B 109.5
H8A C8 H8B 109.5
C7 C8 H8C 109.5
H8A C8 H8C 109.5
H8B C8 H8C 109.5
C10 C9 C7 126.4(3)
C10 C9 H9 116.8
C7 C9 H9 116.8
O2 C10 C9 124.9(3)
O2 C10 C11 114.4(3)
C15 C11 C12 107.2(3)
C15 C11 C10 129.6(3)
C12 C11 C10 123.3(3)
C15 C11 Fe1 69.83(19)
C12 C11 Fe1 68.8(2)
C10 C11 Fe1 126.7(2)
C13 C12 C11 108.4(3)
C13 C12 Fe1 69.9(2)
C11 C12 Fe1 70.3(2)
C13 C12 H12 125.8
C11 C12 H12 125.8
Fe1 C12 H12 125.5
C12 C13 C14 108.0(3)
C12 C13 Fe1 69.3(2)
C14 C13 Fe1 69.7(2)
C12 C13 H13 126
C14 C13 H13 126
Fe1 C13 H13 126.6
C15 C14 C13 107.5(3)
C15 C14 Fe1 70.19(19)
C13 C14 Fe1 69.6(2)
C15 C14 H14 126.2
C13 C14 H14 126.2
Fe1 C14 H14 125.6
C14 C15 C11 108.9(3)
C14 C15 Fe1 69.2(2)
C11 C15 Fe1 69.69(19)
C14 C15 H15 125.6
C11 C15 H15 125.6
Fe1 C15 H15 127.1
C17 C16 C20 108.9(4)
C17 C16 Fe1 70.5(3)
C20 C16 Fe1 70.4(3)
C17 C16 H16 125.6
C20 C16 H16 125.6
Fe1 C16 H16 125.1
C16 C17 C18 108.4(4)
C16 C17 Fe1 70.1(2)
C18 C17 Fe1 69.9(3)
C16 C17 H17 125.8
C18 C17 H17 125.8
Fe1 C17 H17 125.8
C17 C18 C19 106.5(4)
C17 C18 Fe1 69.9(2)
C19 C18 Fe1 69.4(3)
C17 C18 H18 126.7
C19 C18 H18 126.7
Fe1 C18 H18 125.6
C20 C19 C18 107.7(4)
C20 C19 Fe1 70.4(3)
C18 C19 Fe1 69.6(3)
C20 C19 H19 126.1
C18 C19 H19 126.1
Fe1 C19 H19 125.4
C19 C20 C16 108.4(4)
C19 C20 Fe1 70.0(3)
C16 C20 Fe1 69.8(3)
C19 C20 H20 125.8
C16 C20 H20 125.8
Fe1 C20 H20 126
N2 C21 C22 122.2(3)
N2 C21 H21 118.9
C22 C21 H21 118.9
C23 C22 C21 119.8(3)
C23 C22 H22 120.1
C21 C22 H22 120.1
C22 C23 C24 118.4(3)
C22 C23 H23 120.8
C24 C23 H23 120.8
C25 C24 C23 119.1(3)
C25 C24 H24 120.5
C23 C24 H24 120.5
N2 C25 C24 122.7(3)
N2 C25 H25 118.7
C24 C25 H25 118.7
C56 Fe2 C53 120.59(18)
C56 Fe2 C54 154.95(17)
C53 Fe2 C54 39.96(18)
C56 Fe2 C55 163.14(16)
C53 Fe2 C55 67.20(17)
C54 Fe2 C55 40.14(17)
C56 Fe2 C58 68.17(14)
C53 Fe2 C58 124.21(17)
C54 Fe2 C58 107.51(16)
C55 Fe2 C58 121.60(16)
C56 Fe2 C52 108.09(16)
C53 Fe2 C52 40.74(17)
C54 Fe2 C52 67.73(17)
C55 Fe2 C52 67.13(16)
C58 Fe2 C52 161.50(16)
C56 Fe2 C51 126.87(15)
C53 Fe2 C51 67.12(17)
C54 Fe2 C51 66.77(17)
C55 Fe2 C51 39.27(16)
C58 Fe2 C51 156.49(16)
C52 Fe2 C51 39.87(15)
C56 Fe2 C60 40.98(12)
C53 Fe2 C60 156.35(18)
C54 Fe2 C60 162.55(18)
C55 Fe2 C60 126.33(15)
C58 Fe2 C60 68.43(13)
C52 Fe2 C60 121.49(16)
C51 Fe2 C60 109.75(14)
C56 Fe2 C57 40.05(13)
C53 Fe2 C57 107.46(17)
C54 Fe2 C57 120.65(17)
C55 Fe2 C57 155.99(17)
C58 Fe2 C57 40.46(14)
C52 Fe2 C57 125.17(16)
C51 Fe2 C57 162.46(16)
C60 Fe2 C57 68.05(13)
C56 Fe2 C59 68.58(14)
C53 Fe2 C59 161.35(18)
C54 Fe2 C59 125.30(17)
C55 Fe2 C59 108.91(15)
C58 Fe2 C59 40.82(13)
C52 Fe2 C59 156.48(16)
C51 Fe2 C59 122.32(15)
C60 Fe2 C59 40.66(12)
C57 Fe2 C59 68.20(14)
O62 Cu2 O73 175.46(10)
O62 Cu2 N66 93.69(10)
O73 Cu2 N66 85.24(10)
O62 Cu2 N74 89.18(10)
O73 Cu2 N74 92.22(10)
N66 Cu2 N74 174.90(10)
C55 C51 C52 109.5(4)
C55 C51 Fe2 70.3(2)
C52 C51 Fe2 70.1(2)
C55 C51 H51 125.3
C52 C51 H51 125.3
Fe2 C51 H51 126
C51 C52 C53 106.5(4)
C51 C52 Fe2 70.1(2)
C53 C52 Fe2 69.2(2)
C51 C52 H52 126.8
C53 C52 H52 126.8
Fe2 C52 H52 125.6
C54 C53 C52 108.0(4)
C54 C53 Fe2 70.1(2)
C52 C53 Fe2 70.1(2)
C54 C53 H53 126
C52 C53 H53 126
Fe2 C53 H53 125.5
C53 C54 C55 108.0(4)
C53 C54 Fe2 70.0(3)
C55 C54 Fe2 70.3(2)
C53 C54 H54 126
C55 C54 H54 126
Fe2 C54 H54 125.3
C51 C55 C54 108.1(4)
C51 C55 Fe2 70.4(2)
C54 C55 Fe2 69.6(3)
C51 C55 H55 126
C54 C55 H55 126
Fe2 C55 H55 125.6
C57 C56 C60 108.4(3)
C57 C56 Fe2 70.7(2)
C60 C56 Fe2 70.02(19)
C57 C56 H56 125.8
C60 C56 H56 125.8
Fe2 C56 H56 125.1
C56 C57 C58 108.5(3)
C56 C57 Fe2 69.22(19)
C58 C57 Fe2 69.51(19)
C56 C57 H57 125.7
C58 C57 H57 125.7
Fe2 C57 H57 127.1
C57 C58 C59 108.0(3)
C57 C58 Fe2 70.0(2)
C59 C58 Fe2 69.98(19)
C57 C58 H58 126
C59 C58 H58 126
Fe2 C58 H58 125.6
C60 C59 C58 107.4(3)
C60 C59 Fe2 69.32(19)
C58 C59 Fe2 69.20(19)
C60 C59 H59 126.3
C58 C59 H59 126.3
Fe2 C59 H59 126.7
C59 C60 C56 107.7(3)
C59 C60 C61 129.3(3)
C56 C60 C61 123.0(3)
C59 C60 Fe2 70.03(19)
C56 C60 Fe2 68.99(19)
C61 C60 Fe2 125.6(2)
O62 C61 C63 126.1(3)
O62 C61 C60 113.3(3)
C63 C61 C60 120.5(3)
C61 O62 Cu2 124.4(2)
C61 C63 C64 125.5(3)
C61 C63 H63 117.2
C64 C63 H63 117.2
N66 C64 C63 122.0(3)
N66 C64 C65 122.7(3)
C63 C64 C65 115.3(3)
C64 C65 H65A 109.5
C64 C65 H65B 109.5
H65A C65 H65B 109.5
C64 C65 H65C 109.5
H65A C65 H65C 109.5
H65B C65 H65C 109.5
C64 N66 C67 125.8(3)
C64 N66 Cu2 123.6(2)
C67 N66 Cu2 109.6(2)
C68 C67 N66 127.8(3)
C68 C67 C72 119.8(3)
N66 C67 C72 111.9(3)
C69 C68 C67 120.6(3)
C69 C68 H68 119.7
C67 C68 H68 119.7
C68 C69 C70 120.1(3)
C68 C69 H69 119.9
C70 C69 H69 119.9
C69 C70 C71 120.0(3)
C69 C70 H70 120
C71 C70 H70 120
C72 C71 C70 120.3(3)
C72 C71 H71 119.9
C70 C71 H71 119.9
O73 C72 C71 121.7(3)
O73 C72 C67 119.5(3)
C71 C72 C67 118.8(3)
C72 O73 Cu2 110.3(2)
C75 N74 C79 117.9(3)
C75 N74 Cu2 120.2(2)
C79 N74 Cu2 121.8(2)
N74 C75 C76 122.4(3)
N74 C75 H75 118.8
C76 C75 H75 118.8
C75 C76 C77 119.2(3)
C75 C76 H76 120.4
C77 C76 H76 120.4
C78 C77 C76 118.7(3)
C78 C77 H77 120.7
C76 C77 H77 120.7
C77 C78 C79 119.1(3)
C77 C78 H78 120.5
C79 C78 H78 120.5
N74 C79 C78 122.7(3)
N74 C79 H79 118.6
C78 C79 H79 118.6

loop_
_geom_bond_atom_site_label_1
_geom_bond_atom_site_label_2
_geom_bond_distance
Fe1 C16 2.024(4)
Fe1 C19 2.026(4)
Fe1 C17 2.029(4)
Fe1 C18 2.029(4)
Fe1 C12 2.031(4)
Fe1 C20 2.031(5)
Fe1 C13 2.039(4)
Fe1 C14 2.040(3)
Fe1 C11 2.051(3)
Fe1 C15 2.053(3)
Cu1 O2 1.892(2)
Cu1 O1 1.907(2)
Cu1 N1 1.950(3)
Cu1 N2 2.023(2)
N1 C7 1.320(4)
N1 C2 1.415(4)
N2 C25 1.341(4)
N2 C21 1.347(4)
O1 C1 1.334(4)
O2 C10 1.303(4)
C1 C6 1.411(4)
C1 C2 1.415(4)
C2 C3 1.401(4)
C3 C4 1.395(4)
C3 H3 0.95
C4 C5 1.391(5)
C4 H4 0.95
C5 C6 1.383(5)
C5 H5 0.95
C6 H6 0.95
C7 C9 1.425(4)
C7 C8 1.506(4)
C8 H8A 0.98
C8 H8B 0.98
C8 H8C 0.98
C9 C10 1.381(4)
C9 H9 0.95
C10 C11 1.477(4)
C11 C15 1.420(4)
C11 C12 1.423(4)
C12 C13 1.420(5)
C12 H12 0.95
C13 C14 1.421(5)
C13 H13 0.95
C14 C15 1.419(5)
C14 H14 0.95
C15 H15 0.95
C16 C17 1.367(6)
C16 C20 1.381(6)
C16 H16 0.95
C17 C18 1.396(7)
C17 H17 0.95
C18 C19 1.421(7)
C18 H18 0.95
C19 C20 1.372(7)
C19 H19 0.95
C20 H20 0.95
C21 C22 1.373(5)
C21 H21 0.95
C22 C23 1.371(5)
C22 H22 0.95
C23 C24 1.390(5)
C23 H23 0.95
C24 C25 1.373(5)
C24 H24 0.95
C25 H25 0.95
Fe2 C56 2.030(4)
Fe2 C53 2.032(4)
Fe2 C54 2.033(5)
Fe2 C55 2.042(4)
Fe2 C58 2.042(3)
Fe2 C52 2.043(4)
Fe2 C51 2.043(3)
Fe2 C60 2.043(3)
Fe2 C57 2.049(3)
Fe2 C59 2.053(3)
Cu2 O62 1.880(2)
Cu2 O73 1.896(2)
Cu2 N66 1.951(3)
Cu2 N74 2.028(2)
C51 C55 1.373(6)
C51 C52 1.393(5)
C51 H51 0.95
C52 C53 1.418(6)
C52 H52 0.95
C53 C54 1.389(6)
C53 H53 0.95
C54 C55 1.399(6)
C54 H54 0.95
C55 H55 0.95
C56 C57 1.397(5)
C56 C60 1.426(4)
C56 H56 0.95
C57 C58 1.415(5)
C57 H57 0.95
C58 C59 1.428(5)
C58 H58 0.95
C59 C60 1.423(4)
C59 H59 0.95
C60 C61 1.487(4)
C61 O62 1.297(4)
C61 C63 1.379(4)
C63 C64 1.410(4)
C63 H63 0.95
C64 N66 1.330(4)
C64 C65 1.518(4)
C65 H65A 0.98
C65 H65B 0.98
C65 H65C 0.98
N66 C67 1.412(4)
C67 C68 1.393(4)
C67 C72 1.415(5)
C68 C69 1.383(4)
C68 H68 0.95
C69 C70 1.390(5)
C69 H69 0.95
C70 C71 1.404(4)
C70 H70 0.95
C71 C72 1.396(4)
C71 H71 0.95
C72 O73 1.338(4)
N74 C75 1.335(4)
N74 C79 1.337(4)
C75 C76 1.379(5)
C75 H75 0.95
C76 C77 1.381(5)
C76 H76 0.95
C77 C78 1.365(5)
C77 H77 0.95
C78 C79 1.384(4)
C78 H78 0.95
C79 H79 0.95

loop_
_geom_torsion_atom_site_label_1
_geom_torsion_atom_site_label_2
_geom_torsion_atom_site_label_3
_geom_torsion_atom_site_label_4
_geom_torsion
O2 Cu1 N1 C7 -22.3(3)
O1 Cu1 N1 C7 152.3(3)
O2 Cu1 N1 C2 169.3(2)
O1 Cu1 N1 C2 -16.1(2)
O2 Cu1 N2 C25 -8.9(3)
O1 Cu1 N2 C25 176.4(3)
O2 Cu1 N2 C21 169.8(3)
O1 Cu1 N2 C21 -4.9(3)
N1 Cu1 O1 C1 15.0(2)
N2 Cu1 O1 C1 -161.1(2)
N1 Cu1 O2 C10 17.6(3)
N2 Cu1 O2 C10 -165.9(3)
Cu1 O1 C1 C6 167.5(3)
Cu1 O1 C1 C2 -11.0(4)
O1 C1 C2 C3 170.8(3)
C6 C1 C2 C3 -7.7(5)
O1 C1 C2 N1 -2.5(4)
C6 C1 C2 N1 179.0(3)
C7 N1 C2 C3 33.5(5)
Cu1 N1 C2 C3 -158.4(3)
C7 N1 C2 C1 -153.8(3)
Cu1 N1 C2 C1 14.3(3)
C1 C2 C3 C4 5.5(5)
N1 C2 C3 C4 177.8(3)
C2 C3 C4 C5 -0.2(5)
C3 C4 C5 C6 -2.7(5)
C4 C5 C6 C1 0.4(5)
O1 C1 C6 C5 -173.6(3)
C2 C1 C6 C5 4.8(5)
C2 N1 C7 C9 -177.2(3)
Cu1 N1 C7 C9 16.4(4)
C2 N1 C7 C8 7.3(5)
Cu1 N1 C7 C8 -159.1(2)
N1 C7 C9 C10 1.1(5)
C8 C7 C9 C10 176.9(3)
Cu1 O2 C10 C9 -7.1(5)
Cu1 O2 C10 C11 167.9(2)
C7 C9 C10 O2 -6.5(5)
C7 C9 C10 C11 178.7(3)
O2 C10 C11 C15 153.8(3)
C9 C10 C11 C15 -30.9(5)
O2 C10 C11 C12 -26.6(4)
C9 C10 C11 C12 148.7(3)
O2 C10 C11 Fe1 60.6(4)
C9 C10 C11 Fe1 -124.2(3)
C16 Fe1 C11 C15 -80.9(3)
C19 Fe1 C11 C15 160.9(5)
C17 Fe1 C11 C15 -122.2(3)
C18 Fe1 C11 C15 -164.4(3)
C12 Fe1 C11 C15 118.7(3)
C20 Fe1 C11 C15 -47.0(5)
C13 Fe1 C11 C15 80.8(2)
C14 Fe1 C11 C15 36.9(2)
C16 Fe1 C11 C12 160.5(2)
C19 Fe1 C11 C12 42.3(6)
C17 Fe1 C11 C12 119.1(2)
C18 Fe1 C11 C12 76.9(3)
C20 Fe1 C11 C12 -165.6(4)
C13 Fe1 C11 C12 -37.8(2)
C14 Fe1 C11 C12 -81.7(2)
C15 Fe1 C11 C12 -118.7(3)
C16 Fe1 C11 C10 44.0(4)
C19 Fe1 C11 C10 -74.2(6)
C17 Fe1 C11 C10 2.7(4)
C18 Fe1 C11 C10 -39.5(4)
C12 Fe1 C11 C10 -116.4(4)
C20 Fe1 C11 C10 78.0(5)
C13 Fe1 C11 C10 -154.3(3)
C14 Fe1 C11 C10 161.8(3)
C15 Fe1 C11 C10 124.9(4)
C15 C11 C12 C13 0.2(4)
C10 C11 C12 C13 -179.5(3)
Fe1 C11 C12 C13 59.8(3)
C15 C11 C12 Fe1 -59.6(2)
C10 C11 C12 Fe1 120.8(3)
C16 Fe1 C12 C13 -169.0(4)
C19 Fe1 C12 C13 76.1(3)
C17 Fe1 C12 C13 160.0(3)
C18 Fe1 C12 C13 118.5(3)
C20 Fe1 C12 C13 45.5(5)
C14 Fe1 C12 C13 -37.5(2)
C11 Fe1 C12 C13 -119.2(3)
C15 Fe1 C12 C13 -81.3(2)
C16 Fe1 C12 C11 -49.8(5)
C19 Fe1 C12 C11 -164.7(2)
C17 Fe1 C12 C11 -80.8(3)
C18 Fe1 C12 C11 -122.4(3)
C20 Fe1 C12 C11 164.6(4)
C13 Fe1 C12 C11 119.2(3)
C14 Fe1 C12 C11 81.6(2)
C15 Fe1 C12 C11 37.86(18)
C11 C12 C13 C14 -1.0(4)
Fe1 C12 C13 C14 59.1(3)
C11 C12 C13 Fe1 -60.1(3)
C16 Fe1 C13 C12 168.3(4)
C19 Fe1 C13 C12 -122.6(3)
C17 Fe1 C13 C12 -50.5(5)
C18 Fe1 C13 C12 -80.3(3)
C20 Fe1 C13 C12 -162.7(2)
C14 Fe1 C13 C12 119.5(3)
C11 Fe1 C13 C12 37.8(2)
C15 Fe1 C13 C12 81.5(2)
C16 Fe1 C13 C14 48.7(6)
C19 Fe1 C13 C14 117.8(3)
C17 Fe1 C13 C14 -170.1(4)
C18 Fe1 C13 C14 160.2(3)
C12 Fe1 C13 C14 -119.5(3)
C20 Fe1 C13 C14 77.7(3)
C11 Fe1 C13 C14 -81.8(2)
C15 Fe1 C13 C14 -38.1(2)
C12 C13 C14 C15 1.4(4)
Fe1 C13 C14 C15 60.2(2)
C12 C13 C14 Fe1 -58.8(3)
C16 Fe1 C14 C15 79.9(3)
C19 Fe1 C14 C15 161.5(3)
C17 Fe1 C14 C15 50.6(6)
C18 Fe1 C14 C15 -166.2(4)
C12 Fe1 C14 C15 -80.8(2)
C20 Fe1 C14 C15 120.4(3)
C13 Fe1 C14 C15 -118.4(3)
C11 Fe1 C14 C15 -36.9(2)
C16 Fe1 C14 C13 -161.7(2)
C19 Fe1 C14 C13 -80.1(3)
C17 Fe1 C14 C13 169.0(4)
C18 Fe1 C14 C13 -47.8(5)
C12 Fe1 C14 C13 37.6(2)
C20 Fe1 C14 C13 -121.2(3)
C11 Fe1 C14 C13 81.6(2)
C15 Fe1 C14 C13 118.4(3)
C13 C14 C15 C11 -1.3(4)
Fe1 C14 C15 C11 58.6(2)
C13 C14 C15 Fe1 -59.8(2)
C12 C11 C15 C14 0.7(4)
C10 C11 C15 C14 -179.7(3)
Fe1 C11 C15 C14 -58.3(2)
C12 C11 C15 Fe1 58.9(2)
C10 C11 C15 Fe1 -121.4(3)
C16 Fe1 C15 C14 -120.4(3)
C19 Fe1 C15 C14 -43.7(5)
C17 Fe1 C15 C14 -161.4(3)
C18 Fe1 C15 C14 163.5(5)
C12 Fe1 C15 C14 82.4(2)
C20 Fe1 C15 C14 -78.2(3)
C13 Fe1 C15 C14 38.2(2)
C11 Fe1 C15 C14 120.6(3)
C16 Fe1 C15 C11 119.1(2)
C19 Fe1 C15 C11 -164.3(4)
C17 Fe1 C15 C11 78.0(3)
C18 Fe1 C15 C11 42.9(6)
C12 Fe1 C15 C11 -38.16(18)
C20 Fe1 C15 C11 161.2(2)
C13 Fe1 C15 C11 -82.3(2)
C14 Fe1 C15 C11 -120.6(3)
C19 Fe1 C16 C17 82.4(3)
C18 Fe1 C16 C17 37.7(3)
C12 Fe1 C16 C17 -42.7(6)
C20 Fe1 C16 C17 119.4(4)
C13 Fe1 C16 C17 158.6(4)
C14 Fe1 C16 C17 -165.0(3)
C11 Fe1 C16 C17 -79.4(3)
C15 Fe1 C16 C17 -122.3(3)
C19 Fe1 C16 C20 -37.0(3)
C17 Fe1 C16 C20 -119.4(4)
C18 Fe1 C16 C20 -81.7(3)
C12 Fe1 C16 C20 -162.1(4)
C13 Fe1 C16 C20 39.2(6)
C14 Fe1 C16 C20 75.6(3)
C11 Fe1 C16 C20 161.2(3)
C15 Fe1 C16 C20 118.4(3)
C20 C16 C17 C18 0.6(5)
Fe1 C16 C17 C18 -59.6(3)
C20 C16 C17 Fe1 60.2(3)
C19 Fe1 C17 C16 -80.4(3)
C18 Fe1 C17 C16 -119.4(4)
C12 Fe1 C17 C16 162.7(3)
C20 Fe1 C17 C16 -37.4(3)
C13 Fe1 C17 C16 -160.1(4)
C14 Fe1 C17 C16 39.5(6)
C11 Fe1 C17 C16 119.7(3)
C15 Fe1 C17 C16 77.4(3)
C16 Fe1 C17 C18 119.4(4)
C19 Fe1 C17 C18 39.0(3)
C12 Fe1 C17 C18 -77.8(3)
C20 Fe1 C17 C18 82.0(3)
C13 Fe1 C17 C18 -40.7(6)
C14 Fe1 C17 C18 158.9(4)
C11 Fe1 C17 C18 -120.9(3)
C15 Fe1 C17 C18 -163.2(3)
C16 C17 C18 C19 -0.3(5)
Fe1 C17 C18 C19 -60.0(3)
C16 C17 C18 Fe1 59.7(3)
C16 Fe1 C18 C17 -36.9(3)
C19 Fe1 C18 C17 -117.5(4)
C12 Fe1 C18 C17 120.9(3)
C20 Fe1 C18 C17 -80.2(3)
C13 Fe1 C18 C17 163.5(3)
C14 Fe1 C18 C17 -161.8(4)
C11 Fe1 C18 C17 78.9(3)
C15 Fe1 C18 C17 46.6(7)
C16 Fe1 C18 C19 80.6(3)
C17 Fe1 C18 C19 117.5(4)
C12 Fe1 C18 C19 -121.6(3)
C20 Fe1 C18 C19 37.3(3)
C13 Fe1 C18 C19 -79.0(3)
C14 Fe1 C18 C19 -44.3(6)
C11 Fe1 C18 C19 -163.6(3)
C15 Fe1 C18 C19 164.0(5)
C17 C18 C19 C20 -0.1(5)
Fe1 C18 C19 C20 -60.4(3)
C17 C18 C19 Fe1 60.3(3)
C16 Fe1 C19 C20 37.3(3)
C17 Fe1 C19 C20 80.2(3)
C18 Fe1 C19 C20 118.5(4)
C12 Fe1 C19 C20 -163.8(3)
C13 Fe1 C19 C20 -122.2(3)
C14 Fe1 C19 C20 -80.0(3)
C11 Fe1 C19 C20 164.2(4)
C15 Fe1 C19 C20 -48.4(6)
C16 Fe1 C19 C18 -81.2(3)
C17 Fe1 C19 C18 -38.3(3)
C12 Fe1 C19 C18 77.7(3)
C20 Fe1 C19 C18 -118.5(4)
C13 Fe1 C19 C18 119.3(3)
C14 Fe1 C19 C18 161.6(3)
C11 Fe1 C19 C18 45.7(6)
C15 Fe1 C19 C18 -166.9(4)
C18 C19 C20 C16 0.5(5)
Fe1 C19 C20 C16 -59.4(3)
C18 C19 C20 Fe1 59.9(3)
C17 C16 C20 C19 -0.6(5)
Fe1 C16 C20 C19 59.6(3)
C17 C16 C20 Fe1 -60.2(3)
C16 Fe1 C20 C19 -119.5(4)
C17 Fe1 C20 C19 -82.5(3)
C18 Fe1 C20 C19 -38.6(3)
C12 Fe1 C20 C19 41.7(6)
C13 Fe1 C20 C19 75.6(3)
C14 Fe1 C20 C19 117.6(3)
C11 Fe1 C20 C19 -166.2(4)
C15 Fe1 C20 C19 159.5(3)
C19 Fe1 C20 C16 119.5(4)
C17 Fe1 C20 C16 37.0(3)
C18 Fe1 C20 C16 80.9(3)
C12 Fe1 C20 C16 161.2(4)
C13 Fe1 C20 C16 -164.9(3)
C14 Fe1 C20 C16 -122.9(3)
C11 Fe1 C20 C16 -46.7(5)
C15 Fe1 C20 C16 -81.0(3)
C25 N2 C21 C22 1.5(5)
Cu1 N2 C21 C22 -177.3(3)
N2 C21 C22 C23 -1.2(5)
C21 C22 C23 C24 0.0(5)
C22 C23 C24 C25 0.8(5)
C21 N2 C25 C24 -0.7(5)
Cu1 N2 C25 C24 178.1(3)
C23 C24 C25 N2 -0.5(5)
C56 Fe2 C51 C55 166.6(2)
C53 Fe2 C51 C55 -81.5(3)
C54 Fe2 C51 C55 -37.9(3)
C58 Fe2 C51 C55 42.6(5)
C52 Fe2 C51 C55 -120.4(4)
C60 Fe2 C51 C55 123.7(2)
C59 Fe2 C51 C55 80.3(3)
C56 Fe2 C51 C52 -73.0(3)
C53 Fe2 C51 C52 39.0(3)
C54 Fe2 C51 C52 82.6(3)
C55 Fe2 C51 C52 120.4(4)
C58 Fe2 C51 C52 163.0(4)
C60 Fe2 C51 C52 -115.8(3)
C57 Fe2 C51 C52 -36.3(6)
C59 Fe2 C51 C52 -159.2(2)
C55 C51 C52 C53 -0.5(4)
Fe2 C51 C52 C53 -59.9(3)
C55 C51 C52 Fe2 59.4(3)
C56 Fe2 C52 C51 126.4(2)
C53 Fe2 C52 C51 -117.4(4)
C54 Fe2 C52 C51 -79.9(3)
C55 Fe2 C52 C51 -36.3(3)
C58 Fe2 C52 C51 -158.4(5)
C60 Fe2 C52 C51 83.4(3)
C57 Fe2 C52 C51 167.4(2)
C59 Fe2 C52 C51 48.6(5)
C56 Fe2 C52 C53 -116.2(3)
C54 Fe2 C52 C53 37.5(3)
C55 Fe2 C52 C53 81.1(3)
C58 Fe2 C52 C53 -41.0(6)
C51 Fe2 C52 C53 117.4(4)
C60 Fe2 C52 C53 -159.2(3)
C57 Fe2 C52 C53 -75.2(3)
C59 Fe2 C52 C53 166.1(4)
C51 C52 C53 C54 0.4(5)
Fe2 C52 C53 C54 -60.1(3)
C51 C52 C53 Fe2 60.5(3)
C56 Fe2 C53 C54 -158.9(2)
C55 Fe2 C53 C54 37.9(3)
C58 Fe2 C53 C54 -75.8(3)
C52 Fe2 C53 C54 118.8(4)
C51 Fe2 C53 C54 80.6(3)
C60 Fe2 C53 C54 167.8(3)
C57 Fe2 C53 C54 -117.2(3)
C59 Fe2 C53 C54 -43.7(6)
C56 Fe2 C53 C52 82.3(3)
C54 Fe2 C53 C52 -118.8(4)
C55 Fe2 C53 C52 -80.9(3)
C58 Fe2 C53 C52 165.4(2)
C51 Fe2 C53 C52 -38.1(3)
C60 Fe2 C53 C52 49.0(5)
C57 Fe2 C53 C52 124.1(3)
C59 Fe2 C53 C52 -162.5(4)
C52 C53 C54 C55 -0.2(5)
Fe2 C53 C54 C55 -60.3(3)
C52 C53 C54 Fe2 60.0(3)
C56 Fe2 C54 C53 47.0(5)
C55 Fe2 C54 C53 -118.6(4)
C58 Fe2 C54 C53 122.8(3)
C52 Fe2 C54 C53 -38.2(3)
C51 Fe2 C54 C53 -81.6(3)
C60 Fe2 C54 C53 -163.6(4)
C57 Fe2 C54 C53 80.6(3)
C59 Fe2 C54 C53 164.3(2)
C56 Fe2 C54 C55 165.7(3)
C53 Fe2 C54 C55 118.6(4)
C58 Fe2 C54 C55 -118.6(2)
C52 Fe2 C54 C55 80.5(3)
C51 Fe2 C54 C55 37.1(2)
C60 Fe2 C54 C55 -44.9(6)
C57 Fe2 C54 C55 -160.8(2)
C59 Fe2 C54 C55 -77.1(3)
C52 C51 C55 C54 0.4(5)
Fe2 C51 C55 C54 59.6(3)
C52 C51 C55 Fe2 -59.3(3)
C53 C54 C55 C51 -0.1(5)
Fe2 C54 C55 C51 -60.2(3)
C53 C54 C55 Fe2 60.1(3)
C56 Fe2 C55 C51 -39.9(6)
C53 Fe2 C55 C51 81.2(3)
C54 Fe2 C55 C51 118.9(3)
C58 Fe2 C55 C51 -161.5(2)
C52 Fe2 C55 C51 36.9(2)
C60 Fe2 C55 C51 -76.3(3)
C57 Fe2 C55 C51 163.0(3)
C59 Fe2 C55 C51 -118.3(2)
C56 Fe2 C55 C54 -158.8(5)
C53 Fe2 C55 C54 -37.7(2)
C58 Fe2 C55 C54 79.5(3)
C52 Fe2 C55 C54 -82.1(3)
C51 Fe2 C55 C54 -118.9(3)
C60 Fe2 C55 C54 164.8(2)
C57 Fe2 C55 C54 44.1(5)
C59 Fe2 C55 C54 122.8(2)
C53 Fe2 C56 C57 80.7(3)
C54 Fe2 C56 C57 47.6(4)
C55 Fe2 C56 C57 -165.8(5)
C58 Fe2 C56 C57 -37.1(2)
C52 Fe2 C56 C57 123.6(2)
C51 Fe2 C56 C57 163.7(2)
C60 Fe2 C56 C57 -118.9(3)
C59 Fe2 C56 C57 -81.2(2)
C53 Fe2 C56 C60 -160.4(2)
C54 Fe2 C56 C60 166.5(3)
C55 Fe2 C56 C60 -46.9(6)
C58 Fe2 C56 C60 81.8(2)
C52 Fe2 C56 C60 -117.5(2)
C51 Fe2 C56 C60 -77.3(2)
C57 Fe2 C56 C60 118.9(3)
C59 Fe2 C56 C60 37.72(18)
C60 C56 C57 C58 -1.6(4)
Fe2 C56 C57 C58 58.5(2)
C60 C56 C57 Fe2 -60.1(2)
C53 Fe2 C57 C56 -117.1(3)
C54 Fe2 C57 C56 -158.7(2)
C55 Fe2 C57 C56 169.9(3)
C58 Fe2 C57 C56 120.3(3)
C52 Fe2 C57 C56 -75.6(3)
C51 Fe2 C57 C56 -48.0(6)
C60 Fe2 C57 C56 38.2(2)
C59 Fe2 C57 C56 82.2(2)
C56 Fe2 C57 C58 -120.3(3)
C53 Fe2 C57 C58 122.6(3)
C54 Fe2 C57 C58 81.0(3)
C55 Fe2 C57 C58 49.6(5)
C52 Fe2 C57 C58 164.1(2)
C51 Fe2 C57 C58 -168.3(5)
C60 Fe2 C57 C58 -82.1(2)
C59 Fe2 C57 C58 -38.1(2)
C56 C57 C58 C59 1.6(4)
Fe2 C57 C58 C59 59.9(2)
C56 C57 C58 Fe2 -58.4(2)
C56 Fe2 C58 C57 36.8(2)
C53 Fe2 C58 C57 -76.2(3)
C54 Fe2 C58 C57 -117.0(3)
C55 Fe2 C58 C57 -158.7(2)
C52 Fe2 C58 C57 -45.0(6)
C51 Fe2 C58 C57 171.2(4)
C60 Fe2 C58 C57 81.0(2)
C59 Fe2 C58 C57 118.8(3)
C56 Fe2 C58 C59 -82.1(2)
C53 Fe2 C58 C59 164.9(2)
C54 Fe2 C58 C59 124.2(2)
C55 Fe2 C58 C59 82.5(3)
C52 Fe2 C58 C59 -163.9(5)
C51 Fe2 C58 C59 52.3(5)
C60 Fe2 C58 C59 -37.8(2)
C57 Fe2 C58 C59 -118.8(3)
C57 C58 C59 C60 -0.9(4)
Fe2 C58 C59 C60 59.0(2)
C57 C58 C59 Fe2 -60.0(2)
C56 Fe2 C59 C60 -38.01(18)
C53 Fe2 C59 C60 -161.2(5)
C54 Fe2 C59 C60 165.8(2)
C55 Fe2 C59 C60 124.2(2)
C58 Fe2 C59 C60 -119.0(3)
C52 Fe2 C59 C60 48.2(5)
C51 Fe2 C59 C60 83.0(2)
C57 Fe2 C59 C60 -81.2(2)
C56 Fe2 C59 C58 81.0(2)
C53 Fe2 C59 C58 -42.2(6)
C54 Fe2 C59 C58 -75.2(3)
C55 Fe2 C59 C58 -116.8(2)
C52 Fe2 C59 C58 167.2(4)
C51 Fe2 C59 C58 -158.1(2)
C60 Fe2 C59 C58 119.0(3)
C57 Fe2 C59 C58 37.7(2)
C58 C59 C60 C56 0.0(4)
Fe2 C59 C60 C56 58.9(2)
C58 C59 C60 C61 -179.2(3)
Fe2 C59 C60 C61 -120.2(3)
C58 C59 C60 Fe2 -58.9(2)
C57 C56 C60 C59 1.0(4)
Fe2 C56 C60 C59 -59.6(2)
C57 C56 C60 C61 -179.8(3)
Fe2 C56 C60 C61 119.6(3)
C57 C56 C60 Fe2 60.6(2)
C56 Fe2 C60 C59 119.1(3)
C53 Fe2 C60 C59 165.1(4)
C54 Fe2 C60 C59 -41.8(5)
C55 Fe2 C60 C59 -76.2(2)
C58 Fe2 C60 C59 37.9(2)
C52 Fe2 C60 C59 -159.6(2)
C51 Fe2 C60 C59 -117.0(2)
C57 Fe2 C60 C59 81.7(2)
C53 Fe2 C60 C56 46.1(4)
C54 Fe2 C60 C56 -160.8(5)
C55 Fe2 C60 C56 164.8(2)
C58 Fe2 C60 C56 -81.1(2)
C52 Fe2 C60 C56 81.4(2)
C51 Fe2 C60 C56 124.0(2)
C57 Fe2 C60 C56 -37.40(19)
C59 Fe2 C60 C56 -119.1(3)
C56 Fe2 C60 C61 -116.2(3)
C53 Fe2 C60 C61 -70.2(5)
C54 Fe2 C60 C61 83.0(6)
C55 Fe2 C60 C61 48.5(3)
C58 Fe2 C60 C61 162.7(3)
C52 Fe2 C60 C61 -34.9(3)
C51 Fe2 C60 C61 7.7(3)
C57 Fe2 C60 C61 -153.6(3)
C59 Fe2 C60 C61 124.7(4)
C59 C60 C61 O62 153.2(3)
C56 C60 C61 O62 -25.9(4)
Fe2 C60 C61 O62 60.7(4)
C59 C60 C61 C63 -29.2(5)
C56 C60 C61 C63 151.8(3)
Fe2 C60 C61 C63 -121.7(3)
C63 C61 O62 Cu2 -9.8(5)
C60 C61 O62 Cu2 167.7(2)
N66 Cu2 O62 C61 19.5(3)
N74 Cu2 O62 C61 -164.7(3)
O62 C61 C63 C64 -4.7(5)
C60 C61 C63 C64 178.0(3)
C61 C63 C64 N66 0.6(5)
C61 C63 C64 C65 178.9(3)
C63 C64 N66 C67 -176.3(3)
C65 C64 N66 C67 5.6(5)
C63 C64 N66 Cu2 16.5(4)
C65 C64 N66 Cu2 -161.6(2)
O62 Cu2 N66 C64 -22.9(3)
O73 Cu2 N66 C64 152.6(3)
O62 Cu2 N66 C67 168.0(2)
O73 Cu2 N66 C67 -16.4(2)
C64 N66 C67 C68 33.7(5)
Cu2 N66 C67 C68 -157.6(3)
C64 N66 C67 C72 -155.0(3)
Cu2 N66 C67 C72 13.8(3)
N66 C67 C68 C69 176.7(3)
C72 C67 C68 C69 6.0(5)
C67 C68 C69 C70 -0.3(5)
C68 C69 C70 C71 -2.6(5)
C69 C70 C71 C72 -0.4(5)
C70 C71 C72 O73 -173.5(3)
C70 C71 C72 C67 6.0(5)
C68 C67 C72 O73 170.7(3)
N66 C67 C72 O73 -1.4(4)
C68 C67 C72 C71 -8.8(5)
N66 C67 C72 C71 179.1(3)
C71 C72 O73 Cu2 167.3(3)
C67 C72 O73 Cu2 -12.2(4)
N66 Cu2 O73 C72 15.6(2)
N74 Cu2 O73 C72 -159.9(2)
O62 Cu2 N74 C75 170.3(2)
O73 Cu2 N74 C75 -5.3(2)
O62 Cu2 N74 C79 -6.9(2)
O73 Cu2 N74 C79 177.4(2)
C79 N74 C75 C76 0.5(5)
Cu2 N74 C75 C76 -176.8(3)
N74 C75 C76 C77 -1.0(5)
C75 C76 C77 C78 1.0(5)
C76 C77 C78 C79 -0.7(5)
C75 N74 C79 C78 -0.2(5)
Cu2 N74 C79 C78 177.1(2)
C77 C78 C79 N74 0.3(5)
